data_2018821
loop_
_publ_author_name
'Brzezinski, Krzysztof'
'Lazny, Ryszard'
'Nodzewska, Aneta'
'Sidorowicz, Katarzyna'

_publ_section_title
;
 Relative configuration, absolute configuration and absolute structure of
 three isomeric
 8-benzyl-2-[(4-bromophenyl)(hydroxy)methyl]-8-azabicyclo[3.2.1]octan-3-ones
;
_journal_coeditor_code GZ3222
_journal_issue 3
_journal_name_full 'Acta Crystallographica Section C'
_journal_page_first 303
_journal_page_last 306
_journal_paper_doi 10.1107/S0108270113002503
_journal_volume 69
_journal_year 2013
_chemical_formula_iupac 'C21 H22 Br N O2'
_chemical_formula_moiety 'C21 H22 Br N O2'
_chemical_formula_sum 'C21 H22 Br N O2'
_chemical_formula_weight 400.31
_chemical_name_systematic
;
(+-)-<i>exo</i>,<i>anti</i>-(1<i>RS</i>,2<i>SR</i>,5<i>SR</i>)-8-Benzyl-2-
[(<i>RS</i>)-(4-bromophenyl)(hydroxy)methyl]-8-azabicyclo[3.2.1]octan-3-one
;
_space_group_IT_number 33
_symmetry_cell_setting orthorhombic
_symmetry_space_group_name_Hall 'P 2c -2n'
_symmetry_space_group_name_H-M 'P n a 21'
_atom_sites_solution_hydrogens geom
_atom_sites_solution_primary direct
_atom_sites_solution_secondary difmap
_audit_creation_method SHELXL97
_cell_angle_alpha 90.00
_cell_angle_beta 90.00
_cell_angle_gamma 90.00
_cell_formula_units_Z 4
_cell_length_a 9.0968(4)
_cell_length_b 32.0680(18)
_cell_length_c 6.1711(4)
_cell_measurement_reflns_used 10458
_cell_measurement_temperature 100(2)
_cell_measurement_theta_max 28.2176
_cell_measurement_theta_min 2.9344
_cell_volume 1800.21(17)
_computing_cell_refinement 'CrysAlis PRO (Agilent, 2011)'
_computing_data_collection 'CrysAlis PRO (Agilent, 2011)'
_computing_data_reduction 'CrysAlis PRO (Agilent, 2011)'
_computing_molecular_graphics 'OLEX2 (Dolomanov <i>et al.</i>, 2009)'
_computing_publication_material 'SHELXL97 (Sheldrick, 2008)'
_computing_structure_refinement 'SHELXL97 (Sheldrick, 2008)'
_computing_structure_solution 'SHELXD (Sheldrick, 2008)'
_diffrn_ambient_temperature 100(2)
_diffrn_detector_area_resol_mean 10.4052
_diffrn_measured_fraction_theta_full 0.998
_diffrn_measured_fraction_theta_max 0.998
_diffrn_measurement_device_type 'Agilent SuperNova Dual diffractometer (Cu at zero) with Atlas detector'
_diffrn_measurement_method \w
_diffrn_radiation_monochromator mirror
_diffrn_radiation_source 'SuperNova (Mo) X-ray Source'
_diffrn_radiation_type MoK\a
_diffrn_radiation_wavelength 0.71073
_diffrn_reflns_av_R_equivalents 0.0257
_diffrn_reflns_av_sigmaI/netI 0.0357
_diffrn_reflns_limit_h_max 12
_diffrn_reflns_limit_h_min -11
_diffrn_reflns_limit_k_max 42
_diffrn_reflns_limit_k_min -42
_diffrn_reflns_limit_l_max 8
_diffrn_reflns_limit_l_min -7
_diffrn_reflns_number 9954
_diffrn_reflns_theta_full 28.28
_diffrn_reflns_theta_max 28.28
_diffrn_reflns_theta_min 2.94
_exptl_absorpt_coefficient_mu 2.295
_exptl_absorpt_correction_T_max 0.870
_exptl_absorpt_correction_T_min 0.726
_exptl_absorpt_correction_type analytical
_exptl_absorpt_process_details '(CrysAlis PRO; Agilent, 2011)'
_exptl_crystal_colour colourless
_exptl_crystal_density_diffrn 1.477
_exptl_crystal_density_method 'not measured'
_exptl_crystal_description needle
_exptl_crystal_F_000 824
_exptl_crystal_size_max 0.80
_exptl_crystal_size_mid 0.09
_exptl_crystal_size_min 0.07
_refine_diff_density_max 0.344
_refine_diff_density_min -0.291
_refine_ls_abs_structure_details 'Flack (1983), with 1887 Friedel pairs'
_refine_ls_abs_structure_Flack -0.020(8)
_refine_ls_extinction_method none
_refine_ls_goodness_of_fit_ref 1.055
_refine_ls_hydrogen_treatment constr
_refine_ls_matrix_type full
_refine_ls_number_parameters 227
_refine_ls_number_reflns 4327
_refine_ls_number_restraints 1
_refine_ls_restrained_S_all 1.055
_refine_ls_R_factor_all 0.0365
_refine_ls_R_factor_gt 0.0312
_refine_ls_shift/su_max 0.002
_refine_ls_shift/su_mean 0.000
_refine_ls_structure_factor_coef Fsqd
_refine_ls_weighting_details 'calc w = 1/[\s^2^(Fo^2^)+(0.0278P)^2^+0.5747P] where P=(Fo^2^+2Fc^2^)/3'
_refine_ls_weighting_scheme calc
_refine_ls_wR_factor_gt 0.0648
_refine_ls_wR_factor_ref 0.0672
_reflns_number_gt 3985
_reflns_number_total 4327
_reflns_threshold_expression I>2\s(I)
_cod_data_source_file gz3222.cif
_cod_data_source_block III
_cod_original_cell_volume 1800.22(17)
_cod_database_code 2018821
_cod_database_fobs_code 2018821

loop_
_symmetry_equiv_pos_as_xyz
'x, y, z'
'-x, -y, z+1/2'
'-x+1/2, y+1/2, z+1/2'
'x+1/2, -y+1/2, z'

loop_
_atom_site_type_symbol
_atom_site_label
_atom_site_fract_x
_atom_site_fract_y
_atom_site_fract_z
_atom_site_U_iso_or_equiv
_atom_site_adp_type
_atom_site_calc_flag
_atom_site_refinement_flags
_atom_site_occupancy
_atom_site_symmetry_multiplicity
C C1 0.7396(3) 0.40451(7) 0.6389(4) 0.0152(5) Uani d . 1 1
H H1 0.7933 0.3789 0.6859 0.018 Uiso calc R 1 1
C C2 0.8347(2) 0.44367(7) 0.6741(4) 0.0147(5) Uani d . 1 1
H H2 0.8580 0.4458 0.8320 0.018 Uiso calc R 1 1
C C3 0.7443(3) 0.48150(7) 0.6102(4) 0.0174(5) Uani d . 1 1
C C4 0.6577(3) 0.47719(8) 0.4042(4) 0.0189(5) Uani d . 1 1
H H4A 0.7241 0.4807 0.2784 0.023 Uiso calc R 1 1
H H4B 0.5821 0.4994 0.3975 0.023 Uiso calc R 1 1
C C5 0.5825(3) 0.43415(7) 0.3920(4) 0.0188(5) Uani d . 1 1
H H5 0.5254 0.4312 0.2544 0.023 Uiso calc R 1 1
C C6 0.4833(3) 0.42654(8) 0.5910(4) 0.0189(5) Uani d . 1 1
H H6A 0.4046 0.4062 0.5574 0.023 Uiso calc R 1 1
H H6B 0.4379 0.4529 0.6417 0.023 Uiso calc R 1 1
C C7 0.5914(3) 0.40887(8) 0.7622(4) 0.0207(5) Uani d . 1 1
H H7A 0.6013 0.4282 0.8864 0.025 Uiso calc R 1 1
H H7B 0.5574 0.3815 0.8163 0.025 Uiso calc R 1 1
C C9 0.9808(2) 0.44178(7) 0.5477(4) 0.0150(5) Uani d . 1 1
H H9A 0.9609 0.4347 0.3927 0.018 Uiso calc R 1 1
C C10 1.0798(2) 0.40908(7) 0.6471(4) 0.0155(5) Uani d . 1 1
C C11 1.1104(2) 0.37206(7) 0.5391(4) 0.0175(5) Uani d . 1 1
H H11 1.0710 0.3676 0.3984 0.021 Uiso calc R 1 1
C C12 1.1984(3) 0.34127(7) 0.6346(4) 0.0208(5) Uani d . 1 1
H H12 1.2192 0.3160 0.5602 0.025 Uiso calc R 1 1
C C13 1.2544(3) 0.34845(7) 0.8393(4) 0.0185(5) Uani d . 1 1
C C14 1.2264(2) 0.38538(6) 0.9508(5) 0.0186(5) Uani d . 1 1
H H14 1.2668 0.3900 1.0908 0.022 Uiso calc R 1 1
C C15 1.1385(2) 0.41532(7) 0.8534(4) 0.0173(5) Uani d . 1 1
H H15 1.1179 0.4405 0.9284 0.021 Uiso calc R 1 1
C C16 0.6393(3) 0.36003(8) 0.3520(4) 0.0224(5) Uani d . 1 1
H H16A 0.5833 0.3617 0.2147 0.027 Uiso calc R 1 1
H H16B 0.5710 0.3509 0.4676 0.027 Uiso calc R 1 1
C C17 0.7611(3) 0.32839(7) 0.3283(4) 0.0199(5) Uani d . 1 1
C C18 0.7944(3) 0.29981(6) 0.4914(6) 0.0249(5) Uani d . 1 1
H H18 0.7375 0.2995 0.6205 0.030 Uiso calc R 1 1
C C19 0.9101(3) 0.27178(6) 0.4670(6) 0.0295(6) Uani d . 1 1
H H19 0.9322 0.2526 0.5799 0.035 Uiso calc R 1 1
C C20 0.9931(3) 0.27170(8) 0.2789(5) 0.0290(6) Uani d . 1 1
H H20 1.0727 0.2528 0.2629 0.035 Uiso calc R 1 1
C C21 0.9590(3) 0.29945(8) 0.1140(5) 0.0252(6) Uani d . 1 1
H H21 1.0141 0.2992 -0.0168 0.030 Uiso calc R 1 1
C C22 0.8446(3) 0.32758(8) 0.1401(4) 0.0213(5) Uani d . 1 1
H H22 0.8230 0.3467 0.0269 0.026 Uiso calc R 1 1
N N8 0.6991(2) 0.40193(6) 0.4065(3) 0.0158(4) Uani d . 1 1
O O3 0.73771(18) 0.51265(5) 0.7239(3) 0.0217(4) Uani d . 1 1
O O9 1.04507(18) 0.48249(5) 0.5611(3) 0.0197(4) Uani d . 1 1
H H9O 1.1095 0.4851 0.4645 0.030 Uiso calc R 1 1
Br Br13 1.36610(2) 0.305844(6) 0.97680(7) 0.02681(7) Uani d . 1 1

loop_
_atom_site_aniso_label
_atom_site_aniso_U_11
_atom_site_aniso_U_22
_atom_site_aniso_U_33
_atom_site_aniso_U_12
_atom_site_aniso_U_13
_atom_site_aniso_U_23
C1 0.0177(11) 0.0139(10) 0.0140(12) -0.0016(9) -0.0008(9) 0.0024(10)
C2 0.0118(10) 0.0151(10) 0.0172(12) -0.0005(8) 0.0004(9) 0.0004(9)
C3 0.0132(11) 0.0158(11) 0.0233(14) -0.0018(9) 0.0044(10) 0.0022(10)
C4 0.0190(12) 0.0192(11) 0.0186(13) 0.0041(9) 0.0006(9) 0.0042(9)
C5 0.0158(11) 0.0226(11) 0.0180(12) 0.0019(10) -0.0044(9) 0.0005(10)
C6 0.0164(11) 0.0221(12) 0.0181(13) -0.0010(9) 0.0001(10) -0.0036(10)
C7 0.0183(12) 0.0266(12) 0.0170(13) -0.0069(10) 0.0026(10) 0.0008(10)
C9 0.0117(10) 0.0154(10) 0.0178(12) -0.0006(9) -0.0003(9) 0.0001(8)
C10 0.0111(10) 0.0167(11) 0.0186(12) -0.0030(9) 0.0009(9) 0.0008(9)
C11 0.0164(11) 0.0185(10) 0.0176(14) -0.0019(9) -0.0019(8) -0.0021(9)
C12 0.0177(12) 0.0147(11) 0.0299(14) 0.0001(9) -0.0015(10) -0.0037(10)
C13 0.0163(11) 0.0137(10) 0.0256(13) 0.0008(9) -0.0035(10) 0.0044(10)
C14 0.0161(9) 0.0214(10) 0.0181(14) -0.0030(8) -0.0018(11) 0.0008(11)
C15 0.0145(11) 0.0180(11) 0.0193(13) -0.0004(9) 0.0032(10) -0.0024(10)
C16 0.0202(12) 0.0233(12) 0.0236(14) -0.0022(10) -0.0021(10) -0.0080(11)
C17 0.0219(12) 0.0167(11) 0.0211(13) -0.0077(9) -0.0035(10) -0.0041(10)
C18 0.0330(12) 0.0223(11) 0.0193(13) -0.0109(9) -0.0027(14) -0.0008(14)
C19 0.0423(14) 0.0152(9) 0.0310(14) -0.0071(9) -0.0136(18) 0.0041(15)
C20 0.0273(14) 0.0174(11) 0.0424(18) 0.0009(11) -0.0149(13) -0.0091(12)
C21 0.0244(13) 0.0241(13) 0.0271(15) -0.0030(10) -0.0001(11) -0.0074(11)
C22 0.0264(13) 0.0196(12) 0.0177(13) -0.0041(10) -0.0036(10) 0.0004(10)
N8 0.0156(9) 0.0166(9) 0.0151(11) 0.0005(8) -0.0016(8) -0.0017(8)
O3 0.0199(9) 0.0172(8) 0.0281(10) 0.0011(7) -0.0003(8) -0.0033(7)
O9 0.0193(8) 0.0153(7) 0.0245(9) -0.0035(7) 0.0036(7) 0.0021(7)
Br13 0.02635(12) 0.01963(10) 0.03446(14) 0.00432(9) -0.01027(15) 0.00369(15)

loop_
_atom_type_symbol
_atom_type_description
_atom_type_scat_dispersion_real
_atom_type_scat_dispersion_imag
_atom_type_scat_source
C C 0.0033 0.0016 'International Tables Vol C Tables 4.2.6.8 and 6.1.1.4'
N N 0.0061 0.0033 'International Tables Vol C Tables 4.2.6.8 and 6.1.1.4'
O O 0.0106 0.0060 'International Tables Vol C Tables 4.2.6.8 and 6.1.1.4'
Br Br -0.2901 2.4595 'International Tables Vol C Tables 4.2.6.8 and 6.1.1.4'
H H 0.0000 0.0000 'International Tables Vol C Tables 4.2.6.8 and 6.1.1.4'

loop_
_geom_angle_atom_site_label_1
_geom_angle_atom_site_label_2
_geom_angle_atom_site_label_3
_geom_angle
N8 C1 C2 108.8(2)
N8 C1 C7 105.24(18)
C2 C1 C7 110.17(19)
N8 C1 H1 110.8
C2 C1 H1 110.8
C7 C1 H1 110.8
C3 C2 C1 108.12(19)
C3 C2 C9 111.52(19)
C1 C2 C9 112.37(19)
C3 C2 H2 108.2
C1 C2 H2 108.2
C9 C2 H2 108.2
O3 C3 C4 122.4(2)
O3 C3 C2 122.1(2)
C4 C3 C2 115.5(2)
C3 C4 C5 110.87(19)
C3 C4 H4A 109.5
C5 C4 H4A 109.5
C3 C4 H4B 109.5
C5 C4 H4B 109.5
H4A C4 H4B 108.1
N8 C5 C4 107.66(18)
N8 C5 C6 105.08(19)
C4 C5 C6 111.2(2)
N8 C5 H5 110.9
C4 C5 H5 110.9
C6 C5 H5 110.9
C5 C6 C7 103.23(19)
C5 C6 H6A 111.1
C7 C6 H6A 111.1
C5 C6 H6B 111.1
C7 C6 H6B 111.1
H6A C6 H6B 109.1
C1 C7 C6 104.44(19)
C1 C7 H7A 110.9
C6 C7 H7A 110.9
C1 C7 H7B 110.9
C6 C7 H7B 110.9
H7A C7 H7B 108.9
O9 C9 C10 111.43(18)
O9 C9 C2 106.66(17)
C10 C9 C2 109.60(18)
O9 C9 H9A 109.7
C10 C9 H9A 109.7
C2 C9 H9A 109.7
C11 C10 C15 118.9(2)
C11 C10 C9 121.1(2)
C15 C10 C9 119.9(2)
C10 C11 C12 121.0(2)
C10 C11 H11 119.5
C12 C11 H11 119.5
C13 C12 C11 118.5(2)
C13 C12 H12 120.7
C11 C12 H12 120.7
C12 C13 C14 121.7(2)
C12 C13 Br13 119.02(18)
C14 C13 Br13 119.19(19)
C15 C14 C13 118.7(2)
C15 C14 H14 120.7
C13 C14 H14 120.7
C14 C15 C10 121.1(2)
C14 C15 H15 119.4
C10 C15 H15 119.4
N8 C16 C17 111.14(19)
N8 C16 H16A 109.4
C17 C16 H16A 109.4
N8 C16 H16B 109.4
C17 C16 H16B 109.4
H16A C16 H16B 108.0
C18 C17 C22 118.2(2)
C18 C17 C16 122.1(2)
C22 C17 C16 119.7(2)
C17 C18 C19 120.7(3)
C17 C18 H18 119.7
C19 C18 H18 119.7
C20 C19 C18 120.3(3)
C20 C19 H19 119.9
C18 C19 H19 119.9
C19 C20 C21 119.5(2)
C19 C20 H20 120.3
C21 C20 H20 120.3
C22 C21 C20 120.0(3)
C22 C21 H21 120.0
C20 C21 H21 120.0
C21 C22 C17 121.3(3)
C21 C22 H22 119.3
C17 C22 H22 119.3
C5 N8 C1 101.36(17)
C5 N8 C16 110.73(18)
C1 N8 C16 111.10(19)
C9 O9 H9O 109.5

loop_
_geom_bond_atom_site_label_1
_geom_bond_atom_site_label_2
_geom_bond_distance
C1 N8 1.483(3)
C1 C2 1.540(3)
C1 C7 1.555(3)
C1 H1 1.0000
C2 C3 1.518(3)
C2 C9 1.542(3)
C2 H2 1.0000
C3 O3 1.222(3)
C3 C4 1.502(3)
C4 C5 1.542(3)
C4 H4A 0.9900
C4 H4B 0.9900
C5 N8 1.483(3)
C5 C6 1.544(3)
C5 H5 1.0000
C6 C7 1.551(3)
C6 H6A 0.9900
C6 H6B 0.9900
C7 H7A 0.9900
C7 H7B 0.9900
C9 O9 1.433(3)
C9 C10 1.512(3)
C9 H9A 1.0000
C10 C11 1.389(3)
C10 C15 1.395(4)
C11 C12 1.402(3)
C11 H11 0.9500
C12 C13 1.382(4)
C12 H12 0.9500
C13 C14 1.393(3)
C13 Br13 1.902(2)
C14 C15 1.387(3)
C14 H14 0.9500
C15 H15 0.9500
C16 N8 1.488(3)
C16 C17 1.509(3)
C16 H16A 0.9900
C16 H16B 0.9900
C17 C18 1.394(4)
C17 C22 1.388(4)
C18 C19 1.392(3)
C18 H18 0.9500
C19 C20 1.385(5)
C19 H19 0.9500
C20 C21 1.387(4)
C20 H20 0.9500
C21 C22 1.386(4)
C21 H21 0.9500
C22 H22 0.9500
O9 H9O 0.8400
